data_7245819
loop_
_publ_author_name
'Hunter, L. R.'
'Sellars, J. D.'
'Probert, M. R.'

_publ_section_title
;
 A reversible pressure-induced bond rearrangement of flexible lanthanide
 2,5-bis(allyloxy)terephthalate coordination polymer networks
;
_journal_name_full CrystEngComm
_journal_paper_doi 10.1039/D2CE00499B
_journal_year 2022
_chemical_formula_moiety 'C24 H34 N3 O11 Pr'
_chemical_formula_sum 'C24 H34 N3 O11 Pr'
_chemical_formula_weight 681.45
_space_group_crystal_system triclinic
_space_group_IT_number 2
_space_group_name_Hall '-P 1'
_space_group_name_H-M_alt 'P -1'
_atom_sites_solution_hydrogens geom
_atom_sites_solution_primary dual
_audit_creation_date 2022-06-15
_audit_creation_method
;
Olex2 1.3
(compiled 2020.12.01 svn.r5f60950 for OlexSys, GUI svn.r6408)
;
_audit_update_record
;
2022-06-29 deposited with the CCDC.	2022-11-09 downloaded from the CCDC.
;
_cell_angle_alpha 109.464(3)
_cell_angle_beta 94.951(3)
_cell_angle_gamma 96.1010(10)
_cell_formula_units_Z 2
_cell_length_a 10.0371(3)
_cell_length_b 11.1440(3)
_cell_length_c 14.0248(8)
_cell_measurement_reflns_used 7325
_cell_measurement_temperature 296.15
_cell_measurement_theta_max 19.51
_cell_measurement_theta_min 2.33
_cell_volume 1458.25(11)
_computing_cell_refinement 'SAINT V8.38A (?, 2016)'
_computing_data_reduction 'SAINT V8.38A (?, 2016)'
_computing_molecular_graphics 'Olex2 1.3 (Dolomanov et al., 2009)'
_computing_publication_material 'Olex2 1.3 (Dolomanov et al., 2009)'
_computing_structure_refinement 'XL  (Sheldrick, 2008)'
_computing_structure_solution 'SHELXT 2014/5 (Sheldrick, 2014)'
_diffrn_ambient_pressure 2500000
_diffrn_ambient_temperature 296.15
_diffrn_measured_fraction_theta_full 0.385
_diffrn_measured_fraction_theta_max 0.385
_diffrn_measurement_device_type 'XIPHOS II'
_diffrn_measurement_method '\f and \w scans'
_diffrn_radiation_type AgK\a
_diffrn_radiation_wavelength 0.56086
_diffrn_reflns_av_R_equivalents 0.0466
_diffrn_reflns_av_unetI/netI 0.0233
_diffrn_reflns_Laue_measured_fraction_full 0.385
_diffrn_reflns_Laue_measured_fraction_max 0.385
_diffrn_reflns_limit_h_max 12
_diffrn_reflns_limit_h_min -11
_diffrn_reflns_limit_k_max 13
_diffrn_reflns_limit_k_min -13
_diffrn_reflns_limit_l_max 10
_diffrn_reflns_limit_l_min -10
_diffrn_reflns_number 26704
_diffrn_reflns_point_group_measured_fraction_full 0.385
_diffrn_reflns_point_group_measured_fraction_max 0.385
_diffrn_reflns_theta_full 19.616
_diffrn_reflns_theta_max 19.616
_diffrn_reflns_theta_min 1.545
_diffrn_source_current 0.6
_diffrn_source_power 0.03
_diffrn_source_voltage 50.0
_diffrn_standards_number 0
_exptl_absorpt_coefficient_mu 0.917
_exptl_absorpt_correction_T_max 0.7444
_exptl_absorpt_correction_T_min 0.6401
_exptl_absorpt_correction_type multi-scan
_exptl_absorpt_process_details
;
SADABS-2016/2 (Bruker,2016) was used for absorption correction.
wR2(int) was 0.0633 before and 0.0506 after correction.
The Ratio of minimum to maximum transmission is 0.8599.
The \l/2 correction factor is Not present.
;
_exptl_crystal_colour yellow
_exptl_crystal_colour_primary yellow
_exptl_crystal_density_diffrn 1.552
_exptl_crystal_description plate
_exptl_crystal_F_000 692
_exptl_crystal_size_max 0.06
_exptl_crystal_size_mid 0.03
_exptl_crystal_size_min 0.02
_refine_diff_density_max 0.619
_refine_diff_density_min -0.744
_refine_diff_density_rms 0.062
_refine_ls_extinction_method none
_refine_ls_goodness_of_fit_ref 1.019
_refine_ls_hydrogen_treatment constr
_refine_ls_matrix_type full
_refine_ls_number_parameters 332
_refine_ls_number_reflns 2021
_refine_ls_number_restraints 292
_refine_ls_restrained_S_all 0.978
_refine_ls_R_factor_all 0.0363
_refine_ls_R_factor_gt 0.0324
_refine_ls_shift/su_max 0.000
_refine_ls_shift/su_mean 0.000
_refine_ls_structure_factor_coef Fsqd
_refine_ls_weighting_details 'w=1/[\s^2^(Fo^2^)+(0.0505P)^2^+3.7673P] where P=(Fo^2^+2Fc^2^)/3'
_refine_ls_weighting_scheme calc
_refine_ls_wR_factor_gt 0.0804
_refine_ls_wR_factor_ref 0.0833
_reflns_Friedel_coverage 0.000
_reflns_number_gt 1864
_reflns_number_total 2021
_reflns_threshold_expression 'I > 2\s(I)'
_cod_data_source_file d2ce00499b2.cif
_cod_data_source_block 022_r35_25kbar
_cod_database_code 7245819
_shelx_shelxl_version_number 2018/3
_shelx_space_group_comment
;
The symmetry employed for this shelxl refinement is uniquely defined
by the following loop, which should always be used as a source of
symmetry information in preference to the above space-group names.
They are only intended as comments.
;
_shelx_estimated_absorpt_t_max 0.982
_shelx_estimated_absorpt_t_min 0.947
_olex2_refinement_description
;
1. Fixed Uiso
 At 1.2 times of:
  All C(H) groups, All C(H,H) groups
 At 1.5 times of:
  All C(H,H,H) groups
2. Restrained distances
 C18-C19
 1.4 with sigma of 0.01
3. Uiso/Uaniso restraints and constraints
Uanis(O6) \\sim Ueq: with sigma of 0.1 and sigma for terminal atoms of 0.2
Uanis(C18) = Uanis(C16) = Uanis(C23) = Uanis(C21)
Uanis(C2) = Uanis(C9)
4. Rigid body (RIGU) restrains
 All non-hydrogen atoms
 with sigma for 1-2 distances of 0.004 and sigma for 1-3 distances of 0.004
 Pr1, O6, O7, O8, N1
 with sigma for 1-2 distances of 0.001 and sigma for 1-3 distances of 0.001
5.a Secondary CH2 refined with riding coordinates:
 C5(H5A,H5B), C12(H12A,H12B), C16(H16A,H16B), C18(H18A,H18B), C21(H21A,H21B),
 C23(H23A,H23B)
5.b Aromatic/amide H refined with riding coordinates:
 C4(H4), C6(H6), C11(H11), C13(H13), C15(H15), C20(H20)
5.c X=CH2 refined with riding coordinates:
 C7(H7A,H7B), C14(H14A,H14B)
5.d Idealised Me refined as rotating group:
 C17(H17A,H17B,H17C), C19(H19A,H19B,H19C), C22(H22A,H22B,H22C), C24(H24A,H24B,
 H24C)
;
_olex2_exptl_crystal_mounting_method
;
Crystal was mounted in a diamond anvil cell
 using 1:1 pentane isopentane mix as a
 pressure transmitting medium and a ruby
 sphere for pressure calibration. This
 methodology severely compromises data
 collection strategies, limiting data
 completeness. 
;
_olex2_submission_special_instructions 'No special instructions were received'

loop_
_space_group_symop_operation_xyz
'x, y, z'
'-x, -y, -z'

loop_
_atom_site_label
_atom_site_type_symbol
_atom_site_fract_x
_atom_site_fract_y
_atom_site_fract_z
_atom_site_U_iso_or_equiv
_atom_site_adp_type
_atom_site_occupancy
_atom_site_site_symmetry_order
_atom_site_calc_flag
_atom_site_refinement_flags_posn
_atom_site_refinement_flags_adp
_atom_site_refinement_flags_occupancy
_atom_site_disorder_assembly
_atom_site_disorder_group
Pr1 Pr 0.48380(3) 0.56729(4) 0.65319(6) 0.0267(6) Uani 1 1 d . . . . .
O1 O 0.4228(5) 0.7160(6) 0.5679(10) 0.032(4) Uani 1 1 d . . . . .
O2 O 0.6477(4) 0.5610(5) 0.5166(8) 0.025(4) Uani 1 1 d . . . . .
O3 O 0.7404(6) 0.5757(10) 0.6702(13) 0.041(4) Uani 1 1 d . . . . .
O4 O 0.3996(6) 0.4460(7) 0.7632(10) 0.068(7) Uani 1 1 d . . . . .
O5 O 0.2771(5) 0.6408(7) 0.7141(10) 0.056(6) Uani 1 1 d . . . . .
O6 O 0.5794(7) 0.6792(9) 0.8358(14) 0.064(4) Uani 1 1 d . U . . .
O7 O 0.6064(8) 0.8005(9) 0.7511(16) 0.062(4) Uani 1 1 d . . . . .
O8 O 0.7025(11) 0.8705(13) 0.9066(19) 0.111(5) Uani 1 1 d . . . . .
O9 O 0.4574(6) 0.6507(7) 0.4059(11) 0.041(4) Uani 1 1 d . . . . .
O10 O 0.8831(5) 0.7049(7) 0.4800(10) 0.061(6) Uani 1 1 d . . . . .
O11 O 0.3232(5) 0.8256(6) 0.3396(9) 0.048(4) Uani 1 1 d . . . . .
N1 N 0.6305(9) 0.7897(14) 0.838(2) 0.059(4) Uani 1 1 d . . . . .
N2 N 0.4116(8) 0.3197(9) 0.8577(14) 0.076(6) Uani 1 1 d . . . . .
N3 N 0.1039(7) 0.7476(8) 0.7662(13) 0.058(7) Uani 1 1 d . . . . .
C1 C 0.7487(8) 0.5589(12) 0.5764(18) 0.026(4) Uani 1 1 d . . . . .
C2 C 0.8809(6) 0.5327(8) 0.5404(12) 0.028(4) Uani 1 1 d . . . . .
C3 C 0.9425(6) 0.6010(8) 0.4851(13) 0.025(6) Uani 1 1 d . . . . .
C4 C 1.0612(6) 0.5685(8) 0.4446(13) 0.030(7) Uani 1 1 d . . . . .
H4 H 1.101496 0.614407 0.407574 0.036 Uiso 1 1 calc R U . . .
C5 C 0.9097(9) 0.7514(11) 0.4010(17) 0.063(8) Uani 1 1 d . . . . .
H5A H 0.895075 0.681328 0.336029 0.075 Uiso 1 1 calc R U . . .
H5B H 1.002649 0.792504 0.412398 0.075 Uiso 1 1 calc R U . . .
C6 C 0.8148(9) 0.8469(11) 0.4008(17) 0.065(12) Uani 1 1 d . . . . .
H6 H 0.723755 0.820350 0.400681 0.078 Uiso 1 1 calc R U . . .
C7 C 0.8464(12) 0.9587(14) 0.401(2) 0.138(17) Uani 1 1 d . . . . .
H7A H 0.936212 0.989578 0.400998 0.166 Uiso 1 1 calc R U . . .
H7B H 0.779940 1.010810 0.400719 0.166 Uiso 1 1 calc R U . . .
C8 C 0.4463(7) 0.7356(10) 0.4898(17) 0.030(4) Uani 1 1 d . . . . .
C9 C 0.4691(6) 0.8738(8) 0.4939(13) 0.028(4) Uani 1 1 d . . . . .
C10 C 0.4101(6) 0.9127(8) 0.4160(13) 0.034(4) Uani 1 1 d . . . . .
C11 C 0.4447(6) 1.0425(8) 0.4266(12) 0.029(8) Uani 1 1 d . . . . .
H11 H 0.406942 1.071944 0.377176 0.034 Uiso 1 1 calc R U . . .
C12 C 0.2372(7) 0.8711(9) 0.2799(14) 0.039(5) Uani 1 1 d . . . . .
H12A H 0.289430 0.914091 0.242473 0.046 Uiso 1 1 calc R U . . .
H12B H 0.186295 0.932117 0.322856 0.046 Uiso 1 1 calc R U . . .
C13 C 0.1457(8) 0.7611(10) 0.2092(16) 0.055(6) Uani 1 1 d . . . . .
H13 H 0.080195 0.778368 0.166473 0.066 Uiso 1 1 calc R U . . .
C14 C 0.1466(9) 0.6413(10) 0.2001(17) 0.054(11) Uani 1 1 d . . . . .
H14A H 0.210163 0.619162 0.241124 0.064 Uiso 1 1 calc R U . . .
H14B H 0.083583 0.577691 0.152418 0.064 Uiso 1 1 calc R U . . .
C15 C 0.4489(8) 0.3657(10) 0.7914(16) 0.057(6) Uani 1 1 d . . . . .
H15 H 0.522581 0.334771 0.760391 0.068 Uiso 1 1 calc R U . . .
C16 C 0.4832(12) 0.2325(14) 0.895(2) 0.092(5) Uani 1 1 d . . . . .
H16A H 0.576669 0.244483 0.882783 0.111 Uiso 1 1 calc R U . . .
H16B H 0.482539 0.258706 0.967771 0.111 Uiso 1 1 calc R U . . .
C17 C 0.4360(16) 0.1057(15) 0.854(2) 0.122(14) Uani 1 1 d . . . . .
H17A H 0.411542 0.082506 0.781513 0.183 Uiso 1 1 calc R U . . .
H17B H 0.357994 0.087024 0.884226 0.183 Uiso 1 1 calc R U . . .
H17C H 0.504848 0.057295 0.866337 0.183 Uiso 1 1 calc R U . . .
C18 C 0.3410(12) 0.4139(13) 0.9643(19) 0.092(5) Uani 1 1 d D . . . .
H18A H 0.370445 0.401457 1.027674 0.111 Uiso 1 1 calc R U . . .
H18B H 0.348510 0.504445 0.972867 0.111 Uiso 1 1 calc R U . . .
C19 C 0.2198(13) 0.3442(18) 0.916(2) 0.137(14) Uani 1 1 d D . . . .
H19A H 0.148845 0.394614 0.936812 0.206 Uiso 1 1 calc R U . . .
H19B H 0.205698 0.267486 0.932551 0.206 Uiso 1 1 calc R U . . .
H19C H 0.219343 0.321283 0.843292 0.206 Uiso 1 1 calc R U . . .
C20 C 0.2010(8) 0.7195(10) 0.7086(16) 0.054(8) Uani 1 1 d . . . . .
H20 H 0.213037 0.760595 0.661522 0.065 Uiso 1 1 calc R U . . .
C21 C 0.0095(13) 0.8339(15) 0.750(2) 0.092(5) Uani 1 1 d . . . . .
H21A H -0.082164 0.788988 0.734986 0.111 Uiso 1 1 calc R U . . .
H21B H 0.029691 0.857618 0.691517 0.111 Uiso 1 1 calc R U . . .
C22 C 0.0198(14) 0.9515(13) 0.841(2) 0.126(9) Uani 1 1 d . . . . .
H22A H -0.048118 1.002072 0.830395 0.189 Uiso 1 1 calc R U . . .
H22B H 0.107636 1.000822 0.851136 0.189 Uiso 1 1 calc R U . . .
H22C H 0.006536 0.928021 0.899467 0.189 Uiso 1 1 calc R U . . .
C23 C 0.0696(15) 0.6735(18) 0.831(3) 0.092(5) Uani 1 1 d . . . . .
H23A H 0.077524 0.583896 0.796413 0.111 Uiso 1 1 calc R U . . .
H23B H -0.023375 0.678757 0.844174 0.111 Uiso 1 1 calc R U . . .
C24 C 0.160(2) 0.722(3) 0.929(4) 0.212(14) Uani 1 1 d . . . . .
H24A H 0.208619 0.655769 0.936041 0.318 Uiso 1 1 calc R U . . .
H24B H 0.106679 0.748832 0.984278 0.318 Uiso 1 1 calc R U . . .
H24C H 0.222228 0.794642 0.930454 0.318 Uiso 1 1 calc R U . . .

loop_
_atom_site_aniso_label
_atom_site_aniso_U_11
_atom_site_aniso_U_22
_atom_site_aniso_U_33
_atom_site_aniso_U_23
_atom_site_aniso_U_13
_atom_site_aniso_U_12
Pr1 0.0294(2) 0.0243(3) 0.0340(18) 0.0166(7) 0.0112(4) 0.00901(17)
O1 0.046(2) 0.026(3) 0.032(12) 0.017(6) 0.010(4) 0.010(2)
O2 0.0272(19) 0.033(3) 0.017(12) 0.011(6) 0.004(4) 0.007(2)
O3 0.029(2) 0.072(5) 0.015(13) 0.005(8) 0.001(5) 0.009(3)
O4 0.082(4) 0.069(5) 0.10(2) 0.065(10) 0.053(6) 0.035(3)
O5 0.054(3) 0.067(5) 0.07(2) 0.041(9) 0.042(5) 0.038(3)
O6 0.085(4) 0.085(4) 0.013(14) 0.011(6) 0.007(6) -0.006(3)
O7 0.118(5) 0.037(4) 0.015(13) -0.007(6) 0.004(5) 0.005(3)
O8 0.132(7) 0.121(6) 0.035(13) -0.008(7) -0.020(7) -0.039(5)
O9 0.066(3) 0.031(3) 0.037(13) 0.020(6) 0.016(6) 0.018(3)
O10 0.060(3) 0.072(5) 0.09(2) 0.062(10) 0.047(6) 0.041(3)
O11 0.061(3) 0.027(3) 0.053(13) 0.018(6) -0.017(4) 0.005(2)
N1 0.070(4) 0.077(4) 0.014(13) 0.001(6) 0.003(5) -0.005(3)
N2 0.085(5) 0.079(6) 0.107(19) 0.070(10) 0.056(8) 0.042(5)
N3 0.062(4) 0.057(5) 0.07(2) 0.033(10) 0.039(7) 0.033(4)
C1 0.028(3) 0.033(5) 0.016(14) 0.006(8) 0.002(5) 0.002(3)
C2 0.031(2) 0.032(3) 0.023(11) 0.013(5) 0.006(4) 0.008(2)
C3 0.031(3) 0.034(5) 0.009(19) 0.002(9) 0.003(6) 0.010(3)
C4 0.031(3) 0.042(5) 0.02(2) 0.013(10) 0.008(6) 0.007(3)
C5 0.074(5) 0.069(8) 0.07(2) 0.045(13) 0.025(9) 0.028(5)
C6 0.071(5) 0.073(8) 0.07(4) 0.041(17) 0.010(9) 0.028(5)
C7 0.106(8) 0.109(11) 0.26(6) 0.13(2) 0.055(14) 0.055(8)
C8 0.034(3) 0.031(4) 0.036(13) 0.021(7) 0.014(5) 0.014(3)
C9 0.031(2) 0.032(3) 0.023(11) 0.013(5) 0.006(4) 0.008(2)
C10 0.041(3) 0.031(4) 0.038(13) 0.021(6) 0.001(5) 0.009(3)
C11 0.043(3) 0.034(4) 0.02(3) 0.020(10) -0.001(6) 0.013(3)
C12 0.051(4) 0.041(4) 0.032(17) 0.020(8) 0.005(5) 0.014(3)
C13 0.052(4) 0.060(5) 0.05(2) 0.020(9) 0.000(6) 0.004(4)
C14 0.060(5) 0.059(6) 0.04(4) 0.013(14) -0.003(8) -0.005(4)
C15 0.054(4) 0.055(6) 0.08(2) 0.043(11) 0.041(7) 0.020(4)
C16 0.119(4) 0.118(5) 0.085(17) 0.071(9) 0.052(7) 0.059(4)
C17 0.176(13) 0.107(8) 0.13(5) 0.078(17) 0.051(17) 0.055(9)
C18 0.119(4) 0.118(5) 0.085(17) 0.071(9) 0.052(7) 0.059(4)
C19 0.105(8) 0.219(19) 0.14(4) 0.12(2) 0.021(10) 0.043(8)
C20 0.055(4) 0.063(7) 0.06(2) 0.035(12) 0.024(8) 0.025(4)
C21 0.119(4) 0.118(5) 0.085(17) 0.071(9) 0.052(7) 0.059(4)
C22 0.141(11) 0.078(8) 0.17(3) 0.035(11) 0.068(16) 0.061(9)
C23 0.119(4) 0.118(5) 0.085(17) 0.071(9) 0.052(7) 0.059(4)
C24 0.24(2) 0.35(4) 0.09(2) 0.10(2) 0.014(19) 0.17(2)

loop_
_atom_type_symbol
_atom_type_description
_atom_type_scat_dispersion_real
_atom_type_scat_dispersion_imag
_atom_type_scat_source
C C 0.0013 0.0009 'International Tables Vol C Tables 4.2.6.8 and 6.1.1.4'
H H 0.0000 0.0000 'International Tables Vol C Tables 4.2.6.8 and 6.1.1.4'
N N 0.0030 0.0020 'International Tables Vol C Tables 4.2.6.8 and 6.1.1.4'
O O 0.0058 0.0036 'International Tables Vol C Tables 4.2.6.8 and 6.1.1.4'
Pr Pr -0.4898 1.8751 'International Tables Vol C Tables 4.2.6.8 and 6.1.1.4'

loop_
_geom_angle_atom_site_label_1
_geom_angle_atom_site_label_2
_geom_angle_atom_site_label_3
_geom_angle
_geom_angle_site_symmetry_1
_geom_angle_site_symmetry_3
_geom_angle_publ_flag
O1 Pr1 O2 71.7(3) . 2_666 ?
O1 Pr1 O2 72.0(2) . . ?
O1 Pr1 O3 108.4(2) . . ?
O1 Pr1 O4 143.19(19) . . ?
O1 Pr1 O6 112.7(3) . . ?
O1 Pr1 O7 68.4(4) . . ?
O1 Pr1 O9 134.0(4) . 2_666 ?
O2 Pr1 O2 73.30(14) 2_666 . ?
O2 Pr1 O3 117.6(4) 2_666 . ?
O2 Pr1 O4 101.8(3) 2_666 . ?
O2 Pr1 O7 139.2(4) 2_666 . ?
O3 Pr1 O2 50.8(4) . . ?
O3 Pr1 O7 68.6(3) . . ?
O4 Pr1 O2 142.39(18) . . ?
O4 Pr1 O3 106.5(3) . . ?
O4 Pr1 O7 115.4(5) . . ?
O5 Pr1 O1 73.3(3) . . ?
O5 Pr1 O2 89.4(3) . 2_666 ?
O5 Pr1 O2 144.6(3) . . ?
O5 Pr1 O3 152.5(5) . . ?
O5 Pr1 O4 70.4(2) . . ?
O5 Pr1 O6 82.9(4) . . ?
O5 Pr1 O7 87.7(3) . . ?
O5 Pr1 O9 129.54(18) . 2_666 ?
O6 Pr1 O2 117.1(3) . . ?
O6 Pr1 O2 169.3(2) . 2_666 ?
O6 Pr1 O3 71.0(4) . . ?
O6 Pr1 O4 68.7(3) . . ?
O6 Pr1 O7 48.2(4) . . ?
O7 Pr1 O2 86.1(4) . . ?
O9 Pr1 O2 69.7(3) 2_666 2_666 ?
O9 Pr1 O2 73.6(2) 2_666 . ?
O9 Pr1 O3 69.9(3) 2_666 . ?
O9 Pr1 O4 69.9(3) 2_666 . ?
O9 Pr1 O6 109.7(4) 2_666 . ?
O9 Pr1 O7 137.7(3) 2_666 . ?
C8 O1 Pr1 136.3(6) . . ?
Pr1 O2 Pr1 106.70(14) 2_666 . ?
C1 O2 Pr1 141.2(9) . 2_666 ?
C1 O2 Pr1 92.2(9) . . ?
C1 O3 Pr1 94.9(8) . . ?
C15 O4 Pr1 130.5(7) . . ?
C20 O5 Pr1 140.1(8) . . ?
N1 O6 Pr1 103.6(14) . . ?
N1 O7 Pr1 97.8(8) . . ?
C8 O9 Pr1 137.7(10) . 2_666 ?
C3 O10 C5 117.9(10) . . ?
C10 O11 C12 117.9(6) . . ?
O6 N1 O7 110(2) . . ?
O8 N1 O6 128(2) . . ?
O8 N1 O7 121.7(14) . . ?
C15 N2 C16 124.8(10) . . ?
C15 N2 C18 121.1(8) . . ?
C16 N2 C18 104.9(14) . . ?
C20 N3 C21 120.4(13) . . ?
C20 N3 C23 120.2(9) . . ?
C23 N3 C21 118.0(11) . . ?
O2 C1 Pr1 62.4(6) . . ?
O2 C1 O3 121.4(10) . . ?
O2 C1 C2 121.8(18) . . ?
O3 C1 Pr1 59.5(5) . . ?
O3 C1 C2 116.8(13) . . ?
C2 C1 Pr1 170.0(5) . . ?
C3 C2 C1 121.2(6) . . ?
C4 C2 C1 119.1(8) 2_766 . ?
C4 C2 C3 119.5(8) 2_766 . ?
O10 C3 C2 115.4(8) . . ?
O10 C3 C4 123.9(8) . . ?
C2 C3 C4 120.6(6) . . ?
C2 C4 C3 119.9(9) 2_766 . ?
C2 C4 H4 120.1 2_766 . ?
C3 C4 H4 120.1 . . ?
O10 C5 H5A 110.3 . . ?
O10 C5 H5B 110.3 . . ?
O10 C5 C6 107.3(12) . . ?
H5A C5 H5B 108.5 . . ?
C6 C5 H5A 110.3 . . ?
C6 C5 H5B 110.3 . . ?
C5 C6 H6 116.8 . . ?
C7 C6 C5 126.4(9) . . ?
C7 C6 H6 116.8 . . ?
C6 C7 H7A 120.0 . . ?
C6 C7 H7B 120.0 . . ?
H7A C7 H7B 120.0 . . ?
O1 C8 O9 125.8(8) . . ?
O1 C8 C9 117.7(16) . . ?
O9 C8 C9 116.4(15) . . ?
C10 C9 C8 122.0(13) . . ?
C11 C9 C8 116.6(11) 2_676 . ?
C11 C9 C10 121.3(7) 2_676 . ?
O11 C10 C9 118.6(6) . . ?
O11 C10 C11 125.1(11) . . ?
C11 C10 C9 116.3(12) . . ?
C9 C11 C10 122.4(11) 2_676 . ?
C9 C11 H11 118.8 2_676 . ?
C10 C11 H11 118.8 . . ?
O11 C12 H12A 110.1 . . ?
O11 C12 H12B 110.1 . . ?
O11 C12 C13 107.8(7) . . ?
H12A C12 H12B 108.5 . . ?
C13 C12 H12A 110.1 . . ?
C13 C12 H12B 110.1 . . ?
C12 C13 H13 116.8 . . ?
C14 C13 C12 126.5(13) . . ?
C14 C13 H13 116.8 . . ?
C13 C14 H14A 120.0 . . ?
C13 C14 H14B 120.0 . . ?
H14A C14 H14B 120.0 . . ?
O4 C15 N2 127.8(10) . . ?
O4 C15 H15 116.1 . . ?
N2 C15 H15 116.1 . . ?
N2 C16 H16A 107.9 . . ?
N2 C16 H16B 107.9 . . ?
H16A C16 H16B 107.2 . . ?
C17 C16 N2 117.4(17) . . ?
C17 C16 H16A 107.9 . . ?
C17 C16 H16B 107.9 . . ?
C16 C17 H17A 109.5 . . ?
C16 C17 H17B 109.5 . . ?
C16 C17 H17C 109.5 . . ?
H17A C17 H17B 109.5 . . ?
H17A C17 H17C 109.5 . . ?
H17B C17 H17C 109.5 . . ?
N2 C18 H18A 114.3 . . ?
N2 C18 H18B 114.3 . . ?
H18A C18 H18B 111.4 . . ?
C19 C18 N2 86.3(13) . . ?
C19 C18 H18A 114.3 . . ?
C19 C18 H18B 114.3 . . ?
C18 C19 H19A 109.5 . . ?
C18 C19 H19B 109.5 . . ?
C18 C19 H19C 109.5 . . ?
H19A C19 H19B 109.5 . . ?
H19A C19 H19C 109.5 . . ?
H19B C19 H19C 109.5 . . ?
O5 C20 N3 123.2(13) . . ?
O5 C20 H20 118.4 . . ?
N3 C20 H20 118.4 . . ?
N3 C21 H21A 109.4 . . ?
N3 C21 H21B 109.4 . . ?
N3 C21 C22 111(2) . . ?
H21A C21 H21B 108.0 . . ?
C22 C21 H21A 109.4 . . ?
C22 C21 H21B 109.4 . . ?
C21 C22 H22A 109.5 . . ?
C21 C22 H22B 109.5 . . ?
C21 C22 H22C 109.5 . . ?
H22A C22 H22B 109.5 . . ?
H22A C22 H22C 109.5 . . ?
H22B C22 H22C 109.5 . . ?
N3 C23 H23A 109.4 . . ?
N3 C23 H23B 109.4 . . ?
N3 C23 C24 111.0(16) . . ?
H23A C23 H23B 108.0 . . ?
C24 C23 H23A 109.4 . . ?
C24 C23 H23B 109.4 . . ?
C23 C24 H24A 109.5 . . ?
C23 C24 H24B 109.5 . . ?
C23 C24 H24C 109.5 . . ?
H24A C24 H24B 109.5 . . ?
H24A C24 H24C 109.5 . . ?
H24B C24 H24C 109.5 . . ?

loop_
_geom_bond_atom_site_label_1
_geom_bond_atom_site_label_2
_geom_bond_distance
_geom_bond_site_symmetry_2
_geom_bond_publ_flag
Pr1 O1 2.442(6) . ?
Pr1 O2 2.499(10) 2_666 ?
Pr1 O2 2.619(8) . ?
Pr1 O3 2.554(6) . ?
Pr1 O4 2.509(8) . ?
Pr1 O5 2.430(6) . ?
Pr1 O6 2.496(17) . ?
Pr1 O7 2.608(12) . ?
Pr1 O9 2.446(7) 2_666 ?
O1 C8 1.22(2) . ?
O2 C1 1.265(18) . ?
O3 C1 1.28(3) . ?
O4 C15 1.223(10) . ?
O5 C20 1.240(8) . ?
O6 N1 1.270(12) . ?
O7 N1 1.27(3) . ?
O8 N1 1.19(3) . ?
O9 C8 1.26(2) . ?
O10 C3 1.376(7) . ?
O10 C5 1.405(18) . ?
O11 C10 1.349(17) . ?
O11 C12 1.398(13) . ?
N2 C15 1.268(19) . ?
N2 C16 1.465(14) . ?
N2 C18 1.77(3) . ?
N3 C20 1.316(17) . ?
N3 C21 1.476(12) . ?
N3 C23 1.46(2) . ?
C1 C2 1.484(13) . ?
C2 C3 1.392(14) . ?
C2 C4 1.389(8) 2_766 ?
C3 C4 1.394(12) . ?
C4 H4 0.9300 . ?
C5 H5A 0.9700 . ?
C5 H5B 0.9700 . ?
C5 C6 1.501(10) . ?
C6 H6 0.9300 . ?
C6 C7 1.253(12) . ?
C7 H7A 0.9300 . ?
C7 H7B 0.9300 . ?
C8 C9 1.515(9) . ?
C9 C10 1.410(18) . ?
C9 C11 1.35(2) 2_676 ?
C10 C11 1.405(8) . ?
C11 H11 0.9300 . ?
C12 H12A 0.9700 . ?
C12 H12B 0.9700 . ?
C12 C13 1.46(2) . ?
C13 H13 0.9300 . ?
C13 C14 1.299(11) . ?
C14 H14A 0.9300 . ?
C14 H14B 0.9300 . ?
C15 H15 0.9300 . ?
C16 H16A 0.9700 . ?
C16 H16B 0.9700 . ?
C16 C17 1.35(2) . ?
C17 H17A 0.9600 . ?
C17 H17B 0.9600 . ?
C17 H17C 0.9600 . ?
C18 H18A 0.9700 . ?
C18 H18B 0.9700 . ?
C18 C19 1.361(10) . ?
C19 H19A 0.9600 . ?
C19 H19B 0.9600 . ?
C19 H19C 0.9600 . ?
C20 H20 0.9300 . ?
C21 H21A 0.9700 . ?
C21 H21B 0.9700 . ?
C21 C22 1.48(3) . ?
C22 H22A 0.9600 . ?
C22 H22B 0.9600 . ?
C22 H22C 0.9600 . ?
C23 H23A 0.9700 . ?
C23 H23B 0.9700 . ?
C23 C24 1.48(5) . ?
C24 H24A 0.9600 . ?
C24 H24B 0.9600 . ?
C24 H24C 0.9600 . ?

loop_
_geom_torsion_atom_site_label_1
_geom_torsion_atom_site_label_2
_geom_torsion_atom_site_label_3
_geom_torsion_atom_site_label_4
_geom_torsion
_geom_torsion_site_symmetry_1
_geom_torsion_site_symmetry_2
_geom_torsion_site_symmetry_3
_geom_torsion_site_symmetry_4
_geom_torsion_publ_flag
Pr1 O1 C8 O9 36.2(18) . . . . ?
Pr1 O1 C8 C9 -141.5(7) . . . . ?
Pr1 O2 C1 Pr1 -120.5(8) 2_666 . . . ?
Pr1 O2 C1 O3 -128.9(16) 2_666 . . . ?
Pr1 O2 C1 O3 -8.4(12) . . . . ?
Pr1 O2 C1 C2 49.0(11) 2_666 . . . ?
Pr1 O2 C1 C2 169.5(8) . . . . ?
Pr1 O3 C1 O2 8.6(12) . . . . ?
Pr1 O3 C1 C2 -169.4(7) . . . . ?
Pr1 O4 C15 N2 169.7(13) . . . . ?
Pr1 O5 C20 N3 -169.2(11) . . . . ?
Pr1 O6 N1 O7 3.6(13) . . . . ?
Pr1 O6 N1 O8 -169.4(17) . . . . ?
Pr1 O7 N1 O6 -3.3(12) . . . . ?
Pr1 O7 N1 O8 170.1(14) . . . . ?
Pr1 O9 C8 O1 -24.9(15) 2_666 . . . ?
Pr1 O9 C8 C9 152.8(6) 2_666 . . . ?
Pr1 C1 C2 C3 164(8) . . . . ?
Pr1 C1 C2 C4 -11(9) . . . 2_766 ?
O1 C8 C9 C10 -136.1(12) . . . . ?
O1 C8 C9 C11 47.5(11) . . . 2_676 ?
O2 C1 C2 C3 51.5(18) . . . . ?
O2 C1 C2 C4 -123.4(13) . . . 2_766 ?
O3 C1 C2 C3 -130.5(13) . . . . ?
O3 C1 C2 C4 55(2) . . . 2_766 ?
O9 C8 C9 C10 46.0(11) . . . . ?
O9 C8 C9 C11 -130.4(13) . . . 2_676 ?
O10 C3 C4 C2 175.4(14) . . . 2_766 ?
O10 C5 C6 C7 129(2) . . . . ?
O11 C10 C11 C9 178.8(11) . . . 2_676 ?
O11 C12 C13 C14 -2(2) . . . . ?
C1 C2 C3 O10 9(2) . . . . ?
C1 C2 C3 C4 -174.7(15) . . . . ?
C2 C3 C4 C2 0(2) . . . 2_766 ?
C3 O10 C5 C6 169.8(11) . . . . ?
C4 C2 C3 O10 -175.8(13) 2_766 . . . ?
C4 C2 C3 C4 0(2) 2_766 . . . ?
C5 O10 C3 C2 -159.5(12) . . . . ?
C5 O10 C3 C4 25(2) . . . . ?
C8 C9 C10 O11 4.8(15) . . . . ?
C8 C9 C10 C11 -177.0(9) . . . . ?
C9 C10 C11 C9 0.7(16) . . . 2_676 ?
C10 O11 C12 C13 -175.0(11) . . . . ?
C11 C9 C10 O11 -178.9(10) 2_676 . . . ?
C11 C9 C10 C11 -0.7(16) 2_676 . . . ?
C12 O11 C10 C9 162.2(10) . . . . ?
C12 O11 C10 C11 -15.8(16) . . . . ?
C15 N2 C16 C17 -99(2) . . . . ?
C15 N2 C18 C19 104.9(14) . . . . ?
C16 N2 C15 O4 -174.1(16) . . . . ?
C16 N2 C18 C19 -107.0(12) . . . . ?
C18 N2 C15 O4 -32(2) . . . . ?
C18 N2 C16 C17 114.3(19) . . . . ?
C20 N3 C21 C22 -117.8(19) . . . . ?
C20 N3 C23 C24 84(3) . . . . ?
C21 N3 C20 O5 -174.8(15) . . . . ?
C21 N3 C23 C24 -109(2) . . . . ?
C23 N3 C20 O5 -8(2) . . . . ?
C23 N3 C21 C22 75.3(19) . . . . ?
